data_7117131
loop_
_publ_author_name
'Jieru Yang'
'Ao Mao'
'Zhenting Yue'
'Wenxuan Zhu'
'Xuewei Luo'
'Chuwei Zhu'
'Yuanjing Xiao'
'Junliang Zhang'

_publ_section_title
;
 A simple base-mediated synthesis of diverse functionalized
 ring-fluorinated 4H-pyrans via double direct C-F substitutions
;
_journal_name_full Chem.Commun.
_journal_page_first 8326
_journal_paper_doi 10.1039/C5cc02073E
_journal_volume 51
_journal_year 2015
_chemical_formula_sum 'C16 H13 F O2'
_chemical_formula_weight 256.26
_chemical_name_systematic 1-(6-fluoro-2-methyl-5-(phenylethynyl)-4H-pyran-3-yl)ethanone
_space_group_IT_number 15
_symmetry_cell_setting monoclinic
_symmetry_space_group_name_Hall '-C 2yc'
_symmetry_space_group_name_H-M 'C 1 2/c 1'
_atom_sites_solution_hydrogens geom
_atom_sites_solution_primary direct
_atom_sites_solution_secondary difmap
_audit_creation_method SHELXL-97
_audit_update_record
;
2015-01-10 deposited with the CCDC.
2015-04-08 downloaded from the CCDC.
;
_cell_angle_alpha 90.00
_cell_angle_beta 111.1810(10)
_cell_angle_gamma 90.00
_cell_formula_units_Z 8
_cell_length_a 25.8977(9)
_cell_length_b 8.7711(3)
_cell_length_c 11.9279(4)
_cell_measurement_temperature 173(2)
_cell_volume 2526.40(15)
_computing_structure_refinement 'SHELXL-97 (Sheldrick, 2008)'
_computing_structure_solution 'SHELXS-97 (Sheldrick, 2008)'
_diffrn_ambient_temperature 173(2)
_diffrn_measured_fraction_theta_full 0.999
_diffrn_measured_fraction_theta_max 0.999
_diffrn_radiation_monochromator graphite
_diffrn_radiation_source 'fine-focus sealed tube'
_diffrn_radiation_type MoK\a
_diffrn_radiation_wavelength 0.71073
_diffrn_reflns_av_R_equivalents 0.0237
_diffrn_reflns_av_sigmaI/netI 0.0159
_diffrn_reflns_limit_h_max 30
_diffrn_reflns_limit_h_min -29
_diffrn_reflns_limit_k_max 10
_diffrn_reflns_limit_k_min -10
_diffrn_reflns_limit_l_max 14
_diffrn_reflns_limit_l_min -13
_diffrn_reflns_number 14325
_diffrn_reflns_theta_full 25.01
_diffrn_reflns_theta_max 25.01
_diffrn_reflns_theta_min 1.69
_exptl_absorpt_coefficient_mu 0.098
_exptl_absorpt_correction_T_max 0.9798
_exptl_absorpt_correction_T_min 0.9657
_exptl_absorpt_correction_type multi-scan
_exptl_absorpt_process_details sadabs
_exptl_crystal_colour colorless
_exptl_crystal_density_diffrn 1.347
_exptl_crystal_density_method 'not measured'
_exptl_crystal_description block
_exptl_crystal_F_000 1072
_exptl_crystal_recrystallization_method 'Re-crystallisation from solvent: DCM/Hexane'
_exptl_crystal_size_max 0.36
_exptl_crystal_size_mid 0.32
_exptl_crystal_size_min 0.21
_refine_diff_density_max 0.239
_refine_diff_density_min -0.163
_refine_diff_density_rms 0.035
_refine_ls_extinction_method none
_refine_ls_goodness_of_fit_ref 1.057
_refine_ls_hydrogen_treatment constr
_refine_ls_matrix_type full
_refine_ls_number_parameters 172
_refine_ls_number_reflns 2229
_refine_ls_number_restraints 0
_refine_ls_restrained_S_all 1.057
_refine_ls_R_factor_all 0.0414
_refine_ls_R_factor_gt 0.0348
_refine_ls_shift/su_max 0.000
_refine_ls_shift/su_mean 0.000
_refine_ls_structure_factor_coef Fsqd
_refine_ls_weighting_details 'calc w=1/[\s^2^(Fo^2^)+(0.0450P)^2^+1.8099P] where P=(Fo^2^+2Fc^2^)/3'
_refine_ls_weighting_scheme calc
_refine_ls_wR_factor_gt 0.0902
_refine_ls_wR_factor_ref 0.0959
_reflns_number_gt 1924
_reflns_number_total 2229
_reflns_threshold_expression >2sigma(I)
_cod_data_source_file c5cc02073e2.cif
_cod_data_source_block z_1
_cod_original_sg_symbol_H-M C2/c
_cod_database_code 7117131

loop_
_symmetry_equiv_pos_as_xyz
'x, y, z'
'-x, y, -z+1/2'
'x+1/2, y+1/2, z'
'-x+1/2, y+1/2, -z+1/2'
'-x, -y, -z'
'x, -y, z-1/2'
'-x+1/2, -y+1/2, -z'
'x+1/2, -y+1/2, z-1/2'

loop_
_atom_site_label
_atom_site_type_symbol
_atom_site_fract_x
_atom_site_fract_y
_atom_site_fract_z
_atom_site_U_iso_or_equiv
_atom_site_adp_type
_atom_site_occupancy
_atom_site_symmetry_multiplicity
_atom_site_calc_flag
_atom_site_refinement_flags
_atom_site_disorder_assembly
_atom_site_disorder_group
F1 F 0.02869(3) 0.13666(11) 0.64767(8) 0.0414(3) Uani 1 1 d . . .
O1 O -0.05717(4) 0.06582(11) 0.57481(9) 0.0309(3) Uani 1 1 d . . .
O2 O -0.20404(5) 0.00788(14) 0.27035(10) 0.0466(3) Uani 1 1 d . . .
C1 C 0.15383(6) 0.48356(16) 0.50889(13) 0.0286(3) Uani 1 1 d . . .
H1A H 0.1613 0.4228 0.5789 0.034 Uiso 1 1 calc R . .
C2 C 0.19603(6) 0.56565(16) 0.49233(14) 0.0318(3) Uani 1 1 d . . .
H2A H 0.2324 0.5608 0.5510 0.038 Uiso 1 1 calc R . .
C3 C 0.18568(6) 0.65483(16) 0.39100(14) 0.0332(3) Uani 1 1 d . . .
H3A H 0.2150 0.7101 0.3796 0.040 Uiso 1 1 calc R . .
C4 C 0.13250(6) 0.66352(16) 0.30608(14) 0.0322(3) Uani 1 1 d . . .
H4A H 0.1252 0.7263 0.2372 0.039 Uiso 1 1 calc R . .
C5 C 0.09000(6) 0.58096(16) 0.32146(13) 0.0303(3) Uani 1 1 d . . .
H5A H 0.0537 0.5866 0.2626 0.036 Uiso 1 1 calc R . .
C6 C 0.10015(5) 0.48941(15) 0.42296(13) 0.0271(3) Uani 1 1 d . . .
C7 C 0.05654(6) 0.40099(16) 0.43806(13) 0.0303(3) Uani 1 1 d . . .
C8 C 0.02067(6) 0.32446(16) 0.45113(13) 0.0303(3) Uani 1 1 d . . .
C9 C -0.02427(5) 0.23817(15) 0.45991(13) 0.0277(3) Uani 1 1 d . . .
C10 C -0.08006(6) 0.24579(17) 0.35948(13) 0.0299(3) Uani 1 1 d . . .
H10A H -0.0759 0.2190 0.2826 0.036 Uiso 1 1 calc R . .
H10B H -0.0944 0.3513 0.3526 0.036 Uiso 1 1 calc R . .
C11 C -0.12109(5) 0.13805(15) 0.38155(12) 0.0248(3) Uani 1 1 d . . .
C12 C -0.10910(5) 0.05886(15) 0.48347(12) 0.0251(3) Uani 1 1 d . . .
C13 C -0.01848(5) 0.15180(16) 0.55431(13) 0.0286(3) Uani 1 1 d . . .
C14 C -0.17708(6) 0.12491(16) 0.28614(13) 0.0287(3) Uani 1 1 d . . .
C15 C -0.19940(6) 0.26132(18) 0.20785(14) 0.0351(4) Uani 1 1 d . . .
H15A H -0.2362 0.2377 0.1491 0.053 Uiso 1 1 calc R . .
H15B H -0.1745 0.2878 0.1655 0.053 Uiso 1 1 calc R . .
H15C H -0.2020 0.3475 0.2578 0.053 Uiso 1 1 calc R . .
C16 C -0.14462(6) -0.04188(17) 0.52500(14) 0.0344(4) Uani 1 1 d . . .
H16A H -0.1815 -0.0489 0.4622 0.052 Uiso 1 1 calc R . .
H16B H -0.1477 0.0004 0.5983 0.052 Uiso 1 1 calc R . .
H16C H -0.1280 -0.1437 0.5419 0.052 Uiso 1 1 calc R . .

loop_
_atom_site_aniso_label
_atom_site_aniso_U_11
_atom_site_aniso_U_22
_atom_site_aniso_U_33
_atom_site_aniso_U_23
_atom_site_aniso_U_13
_atom_site_aniso_U_12
F1 0.0288(5) 0.0487(6) 0.0368(5) -0.0012(4) 0.0000(4) -0.0032(4)
O1 0.0284(5) 0.0330(5) 0.0295(5) 0.0034(4) 0.0085(4) -0.0031(4)
O2 0.0387(6) 0.0499(7) 0.0434(7) 0.0028(5) 0.0053(5) -0.0211(5)
C1 0.0286(7) 0.0281(7) 0.0286(8) -0.0035(6) 0.0096(6) -0.0019(6)
C2 0.0216(7) 0.0339(8) 0.0364(8) -0.0073(6) 0.0060(6) -0.0043(6)
C3 0.0284(8) 0.0304(8) 0.0445(9) -0.0058(6) 0.0177(7) -0.0074(6)
C4 0.0347(8) 0.0295(7) 0.0347(8) 0.0000(6) 0.0154(7) -0.0007(6)
C5 0.0229(7) 0.0311(7) 0.0340(8) -0.0046(6) 0.0069(6) 0.0006(6)
C6 0.0240(7) 0.0249(7) 0.0344(8) -0.0080(6) 0.0129(6) -0.0025(5)
C7 0.0257(7) 0.0296(7) 0.0361(8) -0.0057(6) 0.0118(6) -0.0015(6)
C8 0.0268(8) 0.0298(7) 0.0350(8) -0.0060(6) 0.0122(7) -0.0025(6)
C9 0.0237(7) 0.0276(7) 0.0335(8) -0.0051(6) 0.0124(6) -0.0031(5)
C10 0.0272(7) 0.0334(7) 0.0298(8) 0.0023(6) 0.0110(6) -0.0051(6)
C11 0.0241(7) 0.0244(7) 0.0287(7) -0.0019(6) 0.0128(6) -0.0010(5)
C12 0.0228(7) 0.0244(7) 0.0291(7) -0.0030(6) 0.0107(6) 0.0001(5)
C13 0.0214(7) 0.0302(7) 0.0316(8) -0.0054(6) 0.0066(6) -0.0019(5)
C14 0.0258(7) 0.0356(8) 0.0280(8) -0.0028(6) 0.0137(6) -0.0033(6)
C15 0.0292(8) 0.0401(8) 0.0327(8) -0.0008(7) 0.0072(7) 0.0039(6)
C16 0.0356(8) 0.0333(8) 0.0372(9) 0.0051(6) 0.0168(7) -0.0037(6)

loop_
_atom_type_symbol
_atom_type_description
_atom_type_scat_dispersion_real
_atom_type_scat_dispersion_imag
_atom_type_scat_source
C C 0.0033 0.0016 'International Tables Vol C Tables 4.2.6.8 and 6.1.1.4'
H H 0.0000 0.0000 'International Tables Vol C Tables 4.2.6.8 and 6.1.1.4'
O O 0.0106 0.0060 'International Tables Vol C Tables 4.2.6.8 and 6.1.1.4'
F F 0.0171 0.0103 'International Tables Vol C Tables 4.2.6.8 and 6.1.1.4'

loop_
_geom_angle_atom_site_label_1
_geom_angle_atom_site_label_2
_geom_angle_atom_site_label_3
_geom_angle
_geom_angle_site_symmetry_1
_geom_angle_site_symmetry_3
C13 O1 C12 117.03(11) . .
C2 C1 C6 120.29(13) . .
C2 C1 H1A 119.9 . .
C6 C1 H1A 119.9 . .
C1 C2 C3 120.44(13) . .
C1 C2 H2A 119.8 . .
C3 C2 H2A 119.8 . .
C2 C3 C4 119.85(13) . .
C2 C3 H3A 120.1 . .
C4 C3 H3A 120.1 . .
C5 C4 C3 120.15(14) . .
C5 C4 H4A 119.9 . .
C3 C4 H4A 119.9 . .
C4 C5 C6 120.41(13) . .
C4 C5 H5A 119.8 . .
C6 C5 H5A 119.8 . .
C5 C6 C1 118.84(12) . .
C5 C6 C7 120.66(13) . .
C1 C6 C7 120.49(13) . .
C8 C7 C6 178.73(15) . .
C7 C8 C9 176.35(16) . .
C13 C9 C8 121.61(13) . .
C13 C9 C10 118.93(12) . .
C8 C9 C10 119.46(13) . .
C9 C10 C11 111.42(12) . .
C9 C10 H10A 109.3 . .
C11 C10 H10A 109.3 . .
C9 C10 H10B 109.3 . .
C11 C10 H10B 109.3 . .
H10A C10 H10B 108.0 . .
C12 C11 C14 119.81(12) . .
C12 C11 C10 122.39(12) . .
C14 C11 C10 117.78(12) . .
C11 C12 O1 122.02(12) . .
C11 C12 C16 130.19(13) . .
O1 C12 C16 107.75(11) . .
C9 C13 F1 123.95(12) . .
C9 C13 O1 127.91(13) . .
F1 C13 O1 108.13(12) . .
O2 C14 C11 121.94(13) . .
O2 C14 C15 120.41(13) . .
C11 C14 C15 117.64(12) . .
C14 C15 H15A 109.5 . .
C14 C15 H15B 109.5 . .
H15A C15 H15B 109.5 . .
C14 C15 H15C 109.5 . .
H15A C15 H15C 109.5 . .
H15B C15 H15C 109.5 . .
C12 C16 H16A 109.5 . .
C12 C16 H16B 109.5 . .
H16A C16 H16B 109.5 . .
C12 C16 H16C 109.5 . .
H16A C16 H16C 109.5 . .
H16B C16 H16C 109.5 . .

loop_
_geom_bond_atom_site_label_1
_geom_bond_atom_site_label_2
_geom_bond_distance
_geom_bond_site_symmetry_2
F1 C13 1.3294(16) .
O1 C13 1.3451(17) .
O1 C12 1.3930(17) .
O2 C14 1.2172(17) .
C1 C2 1.3813(19) .
C1 C6 1.3986(19) .
C1 H1A 0.9500 .
C2 C3 1.382(2) .
C2 H2A 0.9500 .
C3 C4 1.386(2) .
C3 H3A 0.9500 .
C4 C5 1.384(2) .
C4 H4A 0.9500 .
C5 C6 1.396(2) .
C5 H5A 0.9500 .
C6 C7 1.4339(19) .
C7 C8 1.201(2) .
C8 C9 1.4234(19) .
C9 C13 1.320(2) .
C9 C10 1.5087(19) .
C10 C11 1.5145(18) .
C10 H10A 0.9900 .
C10 H10B 0.9900 .
C11 C12 1.3357(19) .
C11 C14 1.4895(19) .
C12 C16 1.4836(19) .
C14 C15 1.499(2) .
C15 H15A 0.9800 .
C15 H15B 0.9800 .
C15 H15C 0.9800 .
C16 H16A 0.9800 .
C16 H16B 0.9800 .
C16 H16C 0.9800 .

loop_
_geom_torsion_atom_site_label_1
_geom_torsion_atom_site_label_2
_geom_torsion_atom_site_label_3
_geom_torsion_atom_site_label_4
_geom_torsion
_geom_torsion_site_symmetry_1
_geom_torsion_site_symmetry_2
_geom_torsion_site_symmetry_3
_geom_torsion_site_symmetry_4
C6 C1 C2 C3 0.2(2) . . . .
C1 C2 C3 C4 0.8(2) . . . .
C2 C3 C4 C5 -1.2(2) . . . .
C3 C4 C5 C6 0.6(2) . . . .
C4 C5 C6 C1 0.4(2) . . . .
C4 C5 C6 C7 -178.60(13) . . . .
C2 C1 C6 C5 -0.8(2) . . . .
C2 C1 C6 C7 178.20(13) . . . .
C5 C6 C7 C8 129(7) . . . .
C1 C6 C7 C8 -50(7) . . . .
C6 C7 C8 C9 -134(6) . . . .
C7 C8 C9 C13 -173(2) . . . .
C7 C8 C9 C10 7(2) . . . .
C13 C9 C10 C11 -4.30(18) . . . .
C8 C9 C10 C11 176.02(12) . . . .
C9 C10 C11 C12 5.62(19) . . . .
C9 C10 C11 C14 -176.01(11) . . . .
C14 C11 C12 O1 179.23(11) . . . .
C10 C11 C12 O1 -2.4(2) . . . .
C14 C11 C12 C16 -3.5(2) . . . .
C10 C11 C12 C16 174.88(14) . . . .
C13 O1 C12 C11 -2.47(18) . . . .
C13 O1 C12 C16 179.69(11) . . . .
C8 C9 C13 F1 -0.4(2) . . . .
C10 C9 C13 F1 179.96(12) . . . .
C8 C9 C13 O1 179.45(13) . . . .
C10 C9 C13 O1 -0.2(2) . . . .
C12 O1 C13 C9 3.9(2) . . . .
C12 O1 C13 F1 -176.22(10) . . . .
C12 C11 C14 O2 -31.3(2) . . . .
C10 C11 C14 O2 150.28(14) . . . .
C12 C11 C14 C15 149.43(13) . . . .
C10 C11 C14 C15 -28.99(18) . . . .
